data_7103977
_journal_name_full 'Chemical communications (Cambridge, England)'
_journal_paper_doi 10.1039/b211018k
_journal_year 2003
_chemical_formula_structural PuO2(IO3)2&#x00B7;H2O
_chemical_formula_sum 'H2 I2 O9 Pu'
_chemical_formula_weight 623.80
_chemical_name_systematic
; 
? 
;
_space_group_IT_number 33
_symmetry_cell_setting orthorhombic
_symmetry_space_group_name_Hall 'P -2ac -2n'
_symmetry_space_group_name_H-M 'P n 21 a'
_atom_sites_solution_hydrogens geom
_atom_sites_solution_primary direct
_atom_sites_solution_secondary difmap
_audit_creation_method SHELXL-97
_cell_angle_alpha 90.00
_cell_angle_beta 90.00
_cell_angle_gamma 90.00
_cell_formula_units_Z 4
_cell_length_a 7.3199(12)
_cell_length_b 9.4725(16)
_cell_length_c 11.636(2)
_cell_measurement_temperature 203(2)
_cell_volume 806.8(2)
_computing_cell_refinement 'SMART, SAINT'
_computing_data_collection SMART
_computing_data_reduction SMART
_computing_molecular_graphics 'SHELXP-97 (Sheldrick, 1997)'
_computing_publication_material 'SHELCIF-97 (Sheldrick, 1997)'
_computing_structure_refinement 'SHELXL-97 (Sheldrick, 1997)'
_computing_structure_solution 'SHELXS-97 (Sheldrick, 1990)'
_diffrn_ambient_temperature 203(2)
_diffrn_measured_fraction_theta_full 1.000
_diffrn_measured_fraction_theta_max 1.000
_diffrn_measurement_device_type 'Bruker P4/CCD/PC'
_diffrn_measurement_method '0.3 degree a and w scans'
_diffrn_radiation_monochromator graphite
_diffrn_radiation_source 'fine-focus sealed tube'
_diffrn_radiation_type MoK\a
_diffrn_radiation_wavelength 0.71073
_diffrn_reflns_av_R_equivalents 0.0278
_diffrn_reflns_av_sigmaI/netI 0.0177
_diffrn_reflns_limit_h_max 8
_diffrn_reflns_limit_h_min -6
_diffrn_reflns_limit_k_max 10
_diffrn_reflns_limit_k_min -9
_diffrn_reflns_limit_l_max 12
_diffrn_reflns_limit_l_min -12
_diffrn_reflns_number 3786
_diffrn_reflns_theta_full 23.24
_diffrn_reflns_theta_max 23.24
_diffrn_reflns_theta_min 2.77
_diffrn_standards_decay_% 0
_exptl_absorpt_coefficient_mu 11.869
_exptl_absorpt_correction_T_max 0.241
_exptl_absorpt_correction_T_min 0.083
_exptl_absorpt_correction_type multi-scan
_exptl_crystal_colour red
_exptl_crystal_density_diffrn 5.136
_exptl_crystal_density_method 'not measured'
_exptl_crystal_description 'rectangular block'
_exptl_crystal_F_000 792
_exptl_crystal_size_max 0.21
_exptl_crystal_size_mid 0.16
_exptl_crystal_size_min 0.12
_refine_diff_density_max 0.905
_refine_diff_density_min -1.102
_refine_diff_density_rms 0.212
_refine_ls_abs_structure_details 'Flack H D (1983), Acta Cryst. A39, 876-881'
_refine_ls_abs_structure_Flack 0.36(3)
_refine_ls_extinction_coef 0.00511(17)
_refine_ls_extinction_expression Fc^*^=kFc[1+0.001xFc^2^\l^3^/sin(2\q)]^-1/4^
_refine_ls_extinction_method SHELXL
_refine_ls_goodness_of_fit_ref 1.195
_refine_ls_hydrogen_treatment mixed
_refine_ls_matrix_type full
_refine_ls_number_parameters 111
_refine_ls_number_reflns 1139
_refine_ls_number_restraints 1
_refine_ls_restrained_S_all 1.194
_refine_ls_R_factor_all 0.0184
_refine_ls_R_factor_gt 0.0184
_refine_ls_shift/su_max 0.007
_refine_ls_shift/su_mean 0.001
_refine_ls_structure_factor_coef Fsqd
_refine_ls_weighting_details 'calc w=1/[\s^2^(Fo^2^)+(0.0225P)^2^+6.4980P] where P=(Fo^2^+2Fc^2^)/3'
_refine_ls_weighting_scheme calc
_refine_ls_wR_factor_gt 0.0442
_refine_ls_wR_factor_ref 0.0442
_reflns_number_gt 1138
_reflns_number_total 1139
_reflns_threshold_expression >2sigma(I)
_cod_data_source_file b211018k.txt
_cod_data_source_block final
_cod_depositor_comments
;
The following automatic conversions were performed:
'_exptl_absorpt_correction_type' value 'multiscan' changed to 'multi-scan'
according to '/home/saulius/struct/CIF-dictionaries/cif_core.dic'
dictionary named 'cif_core.dic' version 2.4.1 from 2010-06-29.

Automatic conversion script
Id: cif_fix_enum 1527 2010-12-29 10:47:43Z saulius 
;
_cod_original_sg_symbol_H-M Pn2(1)a
_cod_database_code 7103977

loop_
_symmetry_equiv_pos_as_xyz
'x, y, z'
'-x, y+1/2, -z'
'x+1/2, y, -z+1/2'
'-x+1/2, y+1/2, z+1/2'

loop_
_atom_site_label
_atom_site_type_symbol
_atom_site_fract_x
_atom_site_fract_y
_atom_site_fract_z
_atom_site_U_iso_or_equiv
_atom_site_adp_type
_atom_site_occupancy
_atom_site_symmetry_multiplicity
_atom_site_calc_flag
_atom_site_refinement_flags
_atom_site_disorder_assembly
_atom_site_disorder_group
Pu1 Pu -0.81774(4) 0.56353(3) -0.02430(3) 0.00697(15) Uani 1 1 d . . .
I1 I -0.42509(8) 0.51090(8) 0.21510(6) 0.00816(19) Uani 1 1 d . . .
I2 I -1.31468(8) 0.65942(8) -0.13934(5) 0.00783(19) Uani 1 1 d . . .
O1 O -0.8184(11) 0.7471(10) -0.0084(8) 0.018(2) Uani 1 1 d . . .
O2 O -0.8142(10) 0.3788(10) -0.0381(6) 0.012(2) Uani 1 1 d . . .
O3 O -1.1265(10) 0.5642(9) -0.0738(6) 0.0165(16) Uani 1 1 d . . .
O4 O -0.6572(10) 0.5196(9) 0.1537(6) 0.0144(18) Uani 1 1 d . . .
O5 O -0.5104(10) 0.5408(8) 0.3588(5) 0.0125(16) Uani 1 1 d . . .
O6 O -0.4041(12) 0.3207(9) 0.2180(7) 0.0151(18) Uani 1 1 d . . .
O7 O -1.3242(10) 0.5619(11) -0.2729(6) 0.0212(19) Uani 1 1 d . . .
O8 O -1.4951(10) 0.5687(10) -0.0628(6) 0.0197(17) Uani 1 1 d . . .
O1W O -1.0450(19) 0.2937(11) -0.2762(11) 0.062(4) Uani 1 1 d . . .

loop_
_atom_site_aniso_label
_atom_site_aniso_U_11
_atom_site_aniso_U_22
_atom_site_aniso_U_33
_atom_site_aniso_U_23
_atom_site_aniso_U_13
_atom_site_aniso_U_12
Pu1 0.0059(2) 0.0102(2) 0.0048(2) 0.00080(16) -0.00005(14) 0.00022(18)
I1 0.0055(3) 0.0126(3) 0.0064(3) -0.0004(2) -0.0010(3) -0.0002(3)
I2 0.0066(4) 0.0113(4) 0.0056(3) 0.0000(3) 0.0000(2) -0.0005(3)
O1 0.028(6) 0.004(5) 0.023(5) 0.000(4) 0.002(4) -0.001(3)
O2 0.020(6) 0.006(5) 0.012(5) 0.003(3) 0.002(3) -0.004(3)
O3 0.012(3) 0.019(4) 0.018(4) 0.009(4) -0.001(3) -0.003(4)
O4 0.010(4) 0.027(5) 0.006(3) 0.000(3) 0.002(3) 0.003(4)
O5 0.012(4) 0.024(4) 0.002(3) -0.003(3) -0.001(3) 0.000(3)
O6 0.018(4) 0.009(4) 0.019(4) 0.001(3) -0.007(4) 0.003(3)
O7 0.034(5) 0.025(4) 0.005(4) -0.009(4) 0.009(3) -0.007(4)
O8 0.016(4) 0.024(4) 0.019(4) 0.009(4) 0.011(3) -0.004(4)
O1W 0.098(11) 0.018(6) 0.070(8) 0.010(5) -0.052(8) -0.010(6)

loop_
_atom_type_symbol
_atom_type_description
_atom_type_scat_dispersion_real
_atom_type_scat_dispersion_imag
_atom_type_scat_source
O O 0.0106 0.0060 'International Tables Vol C Tables 4.2.6.8 and 6.1.1.4'
I I -0.4742 1.8119 'International Tables Vol C Tables 4.2.6.8 and 6.1.1.4'
Pu Pu -9.4100 4.3056 'International Tables Vol C Tables 4.2.6.8 and 6.1.1.4'

loop_
_geom_angle_atom_site_label_1
_geom_angle_atom_site_label_2
_geom_angle_atom_site_label_3
_geom_angle
_geom_angle_site_symmetry_1
_geom_angle_site_symmetry_3
_geom_angle_publ_flag
O1 Pu1 O2 178.9(4) . . ?
O1 Pu1 O3 91.2(3) . . ?
O2 Pu1 O3 89.7(3) . . ?
O1 Pu1 O7 96.4(4) . 3_554 ?
O2 Pu1 O7 84.4(3) . 3_554 ?
O3 Pu1 O7 74.6(3) . 3_554 ?
O1 Pu1 O5 90.2(4) . 3_455 ?
O2 Pu1 O5 89.6(3) . 3_455 ?
O3 Pu1 O5 68.2(2) . 3_455 ?
O7 Pu1 O5 142.3(2) 3_554 3_455 ?
O1 Pu1 O8 90.1(3) . 1_655 ?
O2 Pu1 O8 89.3(3) . 1_655 ?
O3 Pu1 O8 155.0(3) . 1_655 ?
O7 Pu1 O8 80.4(3) 3_554 1_655 ?
O5 Pu1 O8 136.8(2) 3_455 1_655 ?
O1 Pu1 O4 94.7(4) . . ?
O2 Pu1 O4 84.2(3) . . ?
O3 Pu1 O4 133.1(2) . . ?
O7 Pu1 O4 149.9(3) 3_554 . ?
O5 Pu1 O4 65.3(2) 3_455 . ?
O8 Pu1 O4 71.7(2) 1_655 . ?
O5 I1 O6 99.7(3) . . ?
O5 I1 O4 91.9(3) . . ?
O6 I1 O4 97.5(4) . . ?
O5 I1 O4 72.5(3) . 3 ?
O6 I1 O4 87.4(3) . 3 ?
O4 I1 O4 164.3(2) . 3 ?
O7 I2 O8 98.8(4) . . ?
O7 I2 O3 97.9(4) . . ?
O8 I2 O3 96.4(3) . . ?
I2 O3 Pu1 147.2(4) . . ?
I1 O4 Pu1 141.9(4) . . ?
I1 O4 I1 119.2(4) . 3_455 ?
Pu1 O4 I1 98.5(3) . 3_455 ?
I1 O5 Pu1 123.7(3) . 3 ?
I2 O7 Pu1 148.7(5) . 3_454 ?
I2 O8 Pu1 144.9(4) . 1_455 ?

loop_
_geom_bond_atom_site_label_1
_geom_bond_atom_site_label_2
_geom_bond_distance
_geom_bond_site_symmetry_2
_geom_bond_publ_flag
Pu1 O1 1.749(10) . ?
Pu1 O2 1.757(9) . ?
Pu1 O3 2.332(7) . ?
Pu1 O7 2.360(7) 3_554 ?
Pu1 O5 2.397(7) 3_455 ?
Pu1 O8 2.404(7) 1_655 ?
Pu1 O4 2.418(8) . ?
I1 O5 1.807(6) . ?
I1 O6 1.808(8) . ?
I1 O4 1.844(7) . ?
I1 O4 2.486(7) 3 ?
I2 O7 1.810(7) . ?
I2 O8 1.810(7) . ?
I2 O3 1.815(8) . ?
O4 I1 2.486(7) 3_455 ?
O5 Pu1 2.397(7) 3 ?
O7 Pu1 2.360(7) 3_454 ?
O8 Pu1 2.404(7) 1_455 ?
